data_4131218
loop_
_publ_author_name
'R\"ossler, Simon L'
'Krautwald, Simon'
'Carreira, Erick M.'

_publ_section_title
;
 Study of Intermediates in Iridium-(Phosphoramidite,Olefin)-Catalyzed
 Enantioselective Allylic Substitution.
;
_journal_issue 10
_journal_name_full 'Journal of the American Chemical Society'
_journal_page_first 3603
_journal_page_last 3606
_journal_paper_doi 10.1021/jacs.6b12421
_journal_volume 139
_journal_year 2017
_chemical_absolute_configuration ad
_chemical_formula_moiety 'C77 H54 Cl Ir N2 O5 P2, 0.58(C4 H10 O), 2.84(C H Cl3)'
_chemical_formula_sum 'C82.15 H62.62 Cl9.53 Ir N2 O5.58 P2'
_chemical_formula_weight 1759.17
_space_group_crystal_system monoclinic
_space_group_IT_number 4
_space_group_name_Hall 'P 2yb'
_space_group_name_H-M_alt 'P 1 21 1'
_atom_sites_solution_hydrogens mixed
_atom_sites_solution_primary direct
_audit_creation_date 2016-07-19
_audit_creation_method
;
Olex2 1.2
(compiled 2016.02.19 svn.r3266 for OlexSys, GUI svn.r5155)
;
_cell_angle_alpha 90
_cell_angle_beta 91.739(2)
_cell_angle_gamma 90
_cell_formula_units_Z 2
_cell_length_a 11.1166(6)
_cell_length_b 22.3594(11)
_cell_length_c 15.6267(9)
_cell_measurement_reflns_used 9842
_cell_measurement_temperature 100.0(2)
_cell_measurement_theta_max 30.21
_cell_measurement_theta_min 4.17
_cell_volume 3882.4(4)
_computing_cell_refinement 'Bruker SAINT'
_computing_data_collection 'Bruker APEX2'
_computing_data_reduction 'Bruker SAINT'
_computing_molecular_graphics 'Olex2 (Dolomanov et al., 2009)'
_computing_publication_material 'Olex2 (Dolomanov et al., 2009)'
_computing_structure_refinement 'XL (Sheldrick, 2008)'
_computing_structure_solution 'XS (Sheldrick, 2008)'
_diffrn_ambient_temperature 100.0(2)
_diffrn_detector 'Bruker APEX2 area detector'
_diffrn_detector_area_resol_mean 8.33
_diffrn_detector_type 'CCD area detector'
_diffrn_measured_fraction_theta_full 0.989
_diffrn_measured_fraction_theta_max 0.992
_diffrn_measurement_device 'kappa-stage diffractometer'
_diffrn_measurement_device_type 'Bruker/Nonius Kappa Apex2'
_diffrn_measurement_method '\w and \f scans'
_diffrn_radiation_monochromator 'double mirror optics'
_diffrn_radiation_probe x-ray
_diffrn_radiation_type MoK\a
_diffrn_radiation_wavelength 0.71073
_diffrn_reflns_av_R_equivalents 0.0280
_diffrn_reflns_av_unetI/netI 0.0740
_diffrn_reflns_Laue_measured_fraction_full 0.989
_diffrn_reflns_Laue_measured_fraction_max 0.992
_diffrn_reflns_limit_h_max 14
_diffrn_reflns_limit_h_min -14
_diffrn_reflns_limit_k_max 28
_diffrn_reflns_limit_k_min -29
_diffrn_reflns_limit_l_max 20
_diffrn_reflns_limit_l_min -20
_diffrn_reflns_number 35250
_diffrn_reflns_point_group_measured_fraction_full 0.940
_diffrn_reflns_point_group_measured_fraction_max 0.930
_diffrn_reflns_theta_full 25.242
_diffrn_reflns_theta_max 27.484
_diffrn_reflns_theta_min 5.099
_diffrn_source 'microfocus sealed X-ray tube'
_diffrn_source_type 'Incoatec I\ms high brilliance'
_diffrn_standards_number 0
_exptl_absorpt_coefficient_mu 2.142
_exptl_absorpt_correction_T_max 0.6928
_exptl_absorpt_correction_T_min 0.6249
_exptl_absorpt_correction_type multi-scan
_exptl_absorpt_process_details
;
SADABS-2014/5 (Bruker,2014/5) was used for absorption correction.
wR2(int) was 0.1076 before and 0.0693 after correction.
The Ratio of minimum to maximum transmission is 0.9020.
The \l/2 correction factor is 0.00150.
;
_exptl_crystal_colour 'clear light brown'
_exptl_crystal_colour_lustre clear
_exptl_crystal_colour_modifier light
_exptl_crystal_colour_primary brown
_exptl_crystal_density_diffrn 1.505
_exptl_crystal_description plate
_exptl_crystal_F_000 1766
_exptl_crystal_size_max 0.18
_exptl_crystal_size_mid 0.12
_exptl_crystal_size_min 0.04
_refine_diff_density_max 2.206
_refine_diff_density_min -0.864
_refine_diff_density_rms 0.108
_refine_ls_abs_structure_details
;
 Flack x determined using 6387 quotients [(I+)-(I-)]/[(I+)+(I-)]
 (Parsons, Flack and Wagner, Acta Cryst. B69 (2013) 249-259).
;
_refine_ls_abs_structure_Flack 0.006(2)
_refine_ls_extinction_method none
_refine_ls_goodness_of_fit_ref 1.016
_refine_ls_hydrogen_treatment mixed
_refine_ls_matrix_type full
_refine_ls_number_parameters 1039
_refine_ls_number_reflns 16589
_refine_ls_number_restraints 319
_refine_ls_restrained_S_all 1.020
_refine_ls_R_factor_all 0.0389
_refine_ls_R_factor_gt 0.0351
_refine_ls_shift/su_max 0.001
_refine_ls_shift/su_mean 0.000
_refine_ls_structure_factor_coef Fsqd
_refine_ls_weighting_details 'w=1/[\s^2^(Fo^2^)+(0.0333P)^2^] where P=(Fo^2^+2Fc^2^)/3'
_refine_ls_weighting_scheme calc
_refine_ls_wR_factor_gt 0.0881
_refine_ls_wR_factor_ref 0.0897
_reflns_Friedel_coverage 0.829
_reflns_Friedel_fraction_full 0.888
_reflns_Friedel_fraction_max 0.866
_reflns_number_gt 15307
_reflns_number_total 16589
_reflns_threshold_expression 'I > 2\s(I)'
_cod_data_source_file ja6b12421_si_002.cif
_cod_data_source_block ca050216_1_1_0m
_cod_database_code 4131218
_shelx_space_group_comment
;
The symmetry employed for this shelxl refinement is uniquely defined
by the following loop, which should always be used as a source of
symmetry information in preference to the above space-group names.
They are only intended as comments.
;
_shelx_estimated_absorpt_t_max 0.919
_shelx_estimated_absorpt_t_min 0.699
_olex2_refinement_description
;
1. Fixed Uiso
 At 1.2 times of:
  All C(H) groups, All C(H,H) groups
 At 1.5 times of:
  All C(H,H,H) groups, All O(H) groups
2. Restrained distances
 O51-C56 = O51-C54
 1.41 with sigma of 0.002
 O50-C52 = O50-C50
 1.41 with sigma of 0.002
 C52-C53 = C51-C50
 1.51 with sigma of 0.002
 C56-C57 = C55-C54
 1.51 with sigma of 0.002
 C28B-H28B = C27B-H27B
 0.95 with sigma of 0.01
 C5-C4 \\sim C5-C6 \\sim C6-C7 \\sim C7-C8 \\sim C8-C9 \\sim C9-C4
 with sigma of 0.02
 Cl57-C60 \\sim Cl58-C60 \\sim Cl56-C60 \\sim Cl51_$1-C58_$1 \\sim
Cl50_$1-C58_$1 \\sim Cl52_$1-
 C58_$1
 with sigma of 0.02
 O51-C56 \\sim O51-C54 \\sim O50-C52 \\sim O50-C50
 with sigma of 0.02
 C56-C57 \\sim C55-C54 \\sim C52-C53 \\sim C51-C50
 with sigma of 0.02
3. Rigid bond restraints
 O50, C50, C51, C52, C53, O51, C54, C55, C56, C57, Cl50, Cl51, Cl52, C58, Cl53,
  Cl54, Cl55, C59, Cl56, Cl57, Cl58, C60, Cl59, Cl60, Cl61, C61
 with sigma for 1-2 distances of 0.01 and sigma for 1-3 distances of 0.01
4. Uiso/Uaniso restraints and constraints
Uanis(C53) \\sim Ueq, Uanis(C52) \\sim Ueq, Uanis(O50) \\sim Ueq, Uanis(C50)
\\sim Ueq, Uanis(C51) \\sim Ueq: with sigma of 0.005 and sigma for terminal
atoms of 0.01
Uanis(C57) \\sim Ueq, Uanis(C56) \\sim Ueq, Uanis(O51) \\sim Ueq, Uanis(C54)
\\sim Ueq, Uanis(C55) \\sim Ueq: with sigma of 0.005 and sigma for terminal
atoms of 0.01
Uanis(Cl50) \\sim Ueq, Uanis(Cl52) \\sim Ueq, Uanis(Cl51) \\sim Ueq: with sigma
of 0.01 and sigma for terminal atoms of 0.02
5. Rigid body (RIGU) restrains
 C4, C5, C6, C7, C8, C9
 with sigma for 1-2 distances of 0.004 and sigma for 1-3 distances of 0.004
 O50, C50, C51, C52, C53, O51, C54, C55, C56, C57, Cl50, Cl51, Cl52, C58, Cl53,
  Cl54, Cl55, C59, Cl56, Cl57, Cl58, C60, Cl59, Cl60, Cl61, C61
 with sigma for 1-2 distances of 0.004 and sigma for 1-3 distances of 0.004
6. Others
 Sof(O51)=Sof(C54)=Sof(H54A)=Sof(H54B)=Sof(C55)=Sof(H55A)=Sof(H55B)=Sof(H55C)=
 Sof(C56)=Sof(H56A)=Sof(H56B)=Sof(C57)=Sof(H57A)=Sof(H57B)=Sof(H57C)=0.66666*(1-
 FVAR(2))
 Sof(O50)=Sof(C50)=Sof(H50A)=Sof(H50B)=Sof(C51)=Sof(H51A)=Sof(H51B)=Sof(H51C)=
 Sof(C52)=Sof(H52A)=Sof(H52B)=Sof(C53)=Sof(H53A)=Sof(H53B)=Sof(H53C)=0.33333*(1-
 FVAR(2))
 Sof(Cl50)=Sof(Cl51)=Sof(Cl52)=Sof(C58)=Sof(H58)=Sof(Cl56)=Sof(Cl57)=Sof(Cl58)=
 Sof(C60)=Sof(H60)=FVAR(1)
7.a Ternary CH refined with riding coordinates:
 C2(H2), C3(H3), C58(H58), C59(H59), C60(H60), C61(H61)
7.b Secondary CH2 refined with riding coordinates:
 C1(H1A,H1B), C50(H50A,H50B), C52(H52A,H52B), C54(H54A,H54B), C56(H56A,H56B)
7.c Aromatic/amide H refined with riding coordinates:
 C5(H5), C6(H6), C7(H7), C8(H8), C9(H9), C2A(H2A), C3A(H3A), C5A(H5A),
 C6A(H6A), C7A(H7A), C8A(H8A), C13A(H13A), C14A(H14A), C15A(H15A), C16A(H16A),
 C18A(H18A), C19A(H19A), C22A(H22A), C23A(H23A), C24A(H24A), C25A(H25A),
 C27A(H27A), C28A(H28A), C30A(H30A), C31A(H31A), C32A(H32A), C33A(H33A),
 C2B(H2B), C3B(H3B), C5B(H5B), C6B(H6B), C7B(H7B), C8B(H8B), C13B(H13B),
 C14B(H14B), C15B(H15B), C16B(H16B), C18B(H18B), C19B(H19B), C22B(H22B),
 C23B(H23B), C24B(H24B), C25B(H25B), C30B(H30B), C31B(H31B), C32B(H32B),
 C33B(H33B)
7.d Idealised Me refined as rotating group:
 C51(H51A,H51B,H51C), C53(H53A,H53B,H53C), C55(H55A,H55B,H55C), C57(H57A,H57B,
 H57C)
7.e Idealised tetrahedral OH refined as rotating group:
 O1(H1)
;
_shelx_shelxl_version_number 2014/7
_olex2_date_sample_data_collection 2016-02-05
_olex2_date_sample_submission 2016-02-05
_olex2_submission_original_sample_id ca050216_1_1
_olex2_submission_special_instructions 'No special instructions were received'

loop_
_space_group_symop_operation_xyz
'x, y, z'
'-x, y+1/2, -z'

loop_
_atom_site_label
_atom_site_type_symbol
_atom_site_fract_x
_atom_site_fract_y
_atom_site_fract_z
_atom_site_U_iso_or_equiv
_atom_site_adp_type
_atom_site_occupancy
_atom_site_site_symmetry_order
_atom_site_calc_flag
_atom_site_refinement_flags_posn
_atom_site_refinement_flags_adp
_atom_site_refinement_flags_occupancy
_atom_site_disorder_assembly
_atom_site_disorder_group
Ir1 Ir 0.32278(2) 0.25058(5) 0.08870(2) 0.01598(6) Uani 1 1 d . . . . .
Cl1 Cl 0.15217(15) 0.18463(9) 0.11643(11) 0.0247(4) Uani 1 1 d . . . . .
O1 O 0.0829(5) 0.2237(2) -0.0623(4) 0.0327(12) Uani 1 1 d . . . . .
H1 H 0.0791 0.1966 -0.0252 0.049 Uiso 1 1 calc GR . . . .
C1 C 0.2046(6) 0.3260(3) 0.1018(4) 0.0208(14) Uani 1 1 d . . . . .
H1A H 0.1321 0.3194 0.1359 0.025 Uiso 1 1 calc R . . . .
H1B H 0.2436 0.3651 0.1130 0.025 Uiso 1 1 calc R . . . .
C2 C 0.1970(5) 0.3071(3) 0.0151(4) 0.0209(13) Uani 1 1 d . . . . .
H2 H 0.2373 0.3350 -0.0251 0.025 Uiso 1 1 calc R . . . .
C3 C 0.0758(7) 0.2809(3) -0.0216(5) 0.0263(15) Uani 1 1 d . . . . .
H3 H 0.0177 0.2782 0.0259 0.032 Uiso 1 1 calc R . . . .
C4 C 0.0238(6) 0.3229(3) -0.0903(4) 0.0268(14) Uani 1 1 d D U . . .
C5 C 0.0825(7) 0.3304(4) -0.1677(5) 0.0388(18) Uani 1 1 d D U . . .
H5 H 0.1578 0.3113 -0.1756 0.047 Uiso 1 1 calc R . . . .
C6 C 0.0332(8) 0.3646(4) -0.2315(6) 0.044(2) Uani 1 1 d D U . . .
H6 H 0.0725 0.3674 -0.2845 0.053 Uiso 1 1 calc R . . . .
C7 C -0.0746(10) 0.3956(5) -0.2206(8) 0.064(3) Uani 1 1 d D U . . .
H7 H -0.1081 0.4202 -0.2648 0.077 Uiso 1 1 calc R . . . .
C8 C -0.1307(9) 0.3891(5) -0.1431(7) 0.058(2) Uani 1 1 d D U . . .
H8 H -0.2028 0.4106 -0.1338 0.070 Uiso 1 1 calc R . . . .
C9 C -0.0846(7) 0.3524(4) -0.0792(6) 0.0431(19) Uani 1 1 d D U . . .
H9 H -0.1268 0.3473 -0.0278 0.052 Uiso 1 1 calc R . . . .
P1A P 0.38511(14) 0.22807(9) 0.22801(10) 0.0174(3) Uani 1 1 d . . . . .
O1A O 0.3434(4) 0.1651(2) 0.2686(3) 0.0211(10) Uani 1 1 d . . . . .
O2A O 0.5305(4) 0.2200(2) 0.2297(3) 0.0176(9) Uani 1 1 d . . . . .
N1A N 0.3418(5) 0.2685(2) 0.3110(3) 0.0246(13) Uani 1 1 d . . . . .
C1A C 0.3990(6) 0.1105(3) 0.2494(4) 0.0232(14) Uani 1 1 d . . . . .
C2A C 0.3291(7) 0.0702(3) 0.2016(5) 0.0289(15) Uani 1 1 d . . . . .
H2A H 0.2506 0.0808 0.1813 0.035 Uiso 1 1 calc R . . . .
C3A C 0.3756(8) 0.0151(4) 0.1843(5) 0.0368(18) Uani 1 1 d . . . . .
H3A H 0.3274 -0.0130 0.1532 0.044 Uiso 1 1 calc R . . . .
C4A C 0.4927(7) -0.0011(3) 0.2114(5) 0.0301(16) Uani 1 1 d . . . . .
C5A C 0.5429(9) -0.0559(4) 0.1891(5) 0.040(2) Uani 1 1 d . . . . .
H5A H 0.4947 -0.0843 0.1585 0.047 Uiso 1 1 calc R . . . .
C6A C 0.6564(9) -0.0692(4) 0.2096(6) 0.048(2) Uani 1 1 d . . . . .
H6A H 0.6878 -0.1073 0.1952 0.057 Uiso 1 1 calc R . . . .
C7A C 0.7317(9) -0.0265(4) 0.2533(6) 0.046(2) Uani 1 1 d . . . . .
H7A H 0.8143 -0.0352 0.2649 0.055 Uiso 1 1 calc R . . . .
C8A C 0.6842(7) 0.0270(3) 0.2782(5) 0.0325(16) Uani 1 1 d . . . . .
H8A H 0.7340 0.0545 0.3091 0.039 Uiso 1 1 calc R . . . .
C9A C 0.5645(7) 0.0421(3) 0.2596(4) 0.0272(15) Uani 1 1 d . . . . .
C10A C 0.5134(6) 0.0981(3) 0.2808(4) 0.0223(13) Uani 1 1 d . . . . .
C11A C 0.5817(6) 0.1431(3) 0.3325(4) 0.0222(13) Uani 1 1 d . . . . .
C12A C 0.6364(7) 0.1289(3) 0.4149(5) 0.0291(16) Uani 1 1 d . . . . .
C13A C 0.6101(7) 0.0754(4) 0.4588(5) 0.0346(17) Uani 1 1 d . . . . .
H13A H 0.5585 0.0464 0.4326 0.041 Uiso 1 1 calc R . . . .
C14A C 0.6592(9) 0.0653(4) 0.5394(6) 0.049(2) Uani 1 1 d . . . . .
H14A H 0.6421 0.0287 0.5676 0.059 Uiso 1 1 calc R . . . .
C15A C 0.7344(11) 0.1077(5) 0.5812(6) 0.057(3) Uani 1 1 d . . . . .
H15A H 0.7664 0.1002 0.6373 0.068 Uiso 1 1 calc R . . . .
C16A C 0.7598(9) 0.1586(4) 0.5407(6) 0.046(2) Uani 1 1 d . . . . .
H16A H 0.8116 0.1868 0.5685 0.055 Uiso 1 1 calc R . . . .
C17A C 0.7117(7) 0.1723(4) 0.4564(5) 0.0334(17) Uani 1 1 d . . . . .
C18A C 0.7326(7) 0.2278(3) 0.4161(5) 0.0336(17) Uani 1 1 d . . . . .
H18A H 0.7896 0.2548 0.4410 0.040 Uiso 1 1 calc R . . . .
C19A C 0.6719(6) 0.2433(4) 0.3416(4) 0.0280(15) Uani 1 1 d . . . . .
H19A H 0.6819 0.2816 0.3167 0.034 Uiso 1 1 calc R . . . .
C20A C 0.5943(6) 0.2006(3) 0.3030(4) 0.0221(13) Uani 1 1 d . . . . .
C21A C 0.3154(6) 0.2423(4) 0.3937(4) 0.0279(16) Uani 1 1 d . . . . .
C22A C 0.4071(8) 0.2282(4) 0.4527(5) 0.0374(18) Uani 1 1 d . . . . .
H22A H 0.4873 0.2407 0.4432 0.045 Uiso 1 1 calc R . . . .
C23A C 0.3811(8) 0.1961(4) 0.5247(5) 0.046(2) Uani 1 1 d . . . . .
H23A H 0.4441 0.1860 0.5645 0.055 Uiso 1 1 calc R . . . .
C24A C 0.2667(9) 0.1786(4) 0.5400(5) 0.049(2) Uani 1 1 d . . . . .
H24A H 0.2509 0.1550 0.5890 0.059 Uiso 1 1 calc R . . . .
C25A C 0.1726(8) 0.1951(4) 0.4845(5) 0.0414(19) Uani 1 1 d . . . . .
H25A H 0.0923 0.1843 0.4970 0.050 Uiso 1 1 calc R . . . .
C26A C 0.1952(7) 0.2274(4) 0.4103(5) 0.0346(18) Uani 1 1 d . . . . .
C27A C 0.0953(6) 0.2462(6) 0.3576(4) 0.0378(17) Uani 1 1 d . . . . .
H27A H 0.0276 0.2203 0.3529 0.045 Uiso 1 1 calc R . . . .
C28A C 0.0902(7) 0.2997(4) 0.3125(5) 0.0367(18) Uani 1 1 d . . . . .
H28A H 0.0155 0.3082 0.2840 0.044 Uiso 1 1 calc R . . . .
C29A C 0.1813(7) 0.3433(3) 0.3032(5) 0.0326(17) Uani 1 1 d . . . . .
C30A C 0.1495(9) 0.4045(4) 0.2939(5) 0.043(2) Uani 1 1 d . . . . .
H30A H 0.0667 0.4151 0.2943 0.052 Uiso 1 1 calc R . . . .
C31A C 0.2319(9) 0.4483(4) 0.2846(5) 0.043(2) Uani 1 1 d . . . . .
H31A H 0.2066 0.4886 0.2767 0.052 Uiso 1 1 calc R . . . .
C32A C 0.3531(9) 0.4342(4) 0.2866(5) 0.044(2) Uani 1 1 d . . . . .
H32A H 0.4113 0.4650 0.2814 0.053 Uiso 1 1 calc R . . . .
C33A C 0.3907(8) 0.3746(4) 0.2963(5) 0.0341(17) Uani 1 1 d . . . . .
H33A H 0.4738 0.3647 0.2981 0.041 Uiso 1 1 calc R . . . .
C34A C 0.3034(7) 0.3302(3) 0.3032(4) 0.0237(14) Uani 1 1 d . . . . .
P1B P 0.47697(14) 0.30663(9) 0.05627(10) 0.0154(3) Uani 1 1 d . . . . .
O1B O 0.4536(4) 0.3666(2) 0.0010(3) 0.0175(9) Uani 1 1 d . . . . .
O2B O 0.5605(4) 0.3281(2) 0.1358(3) 0.0170(9) Uani 1 1 d . . . . .
N1B N 0.5707(5) 0.2730(2) -0.0124(3) 0.0179(11) Uani 1 1 d . . . . .
C1B C 0.4354(5) 0.4229(3) 0.0386(4) 0.0163(12) Uani 1 1 d . . . . .
C2B C 0.3234(5) 0.4504(3) 0.0212(4) 0.0210(13) Uani 1 1 d . . . . .
H2B H 0.2638 0.4309 -0.0135 0.025 Uiso 1 1 calc R . . . .
C3B C 0.3020(5) 0.5052(3) 0.0546(5) 0.0235(14) Uani 1 1 d . . . . .
H3B H 0.2280 0.5246 0.0407 0.028 Uiso 1 1 calc R . . . .
C4B C 0.3876(5) 0.5343(3) 0.1098(4) 0.0211(13) Uani 1 1 d . . . . .
C5B C 0.3610(6) 0.5889(3) 0.1486(5) 0.0281(15) Uani 1 1 d . . . . .
H5B H 0.2869 0.6084 0.1353 0.034 Uiso 1 1 calc R . . . .
C6B C 0.4428(7) 0.6146(3) 0.2065(5) 0.0331(17) Uani 1 1 d . . . . .
H6B H 0.4247 0.6518 0.2324 0.040 Uiso 1 1 calc R . . . .
C7B C 0.5501(7) 0.5863(3) 0.2267(5) 0.0317(16) Uani 1 1 d . . . . .
H7B H 0.6040 0.6037 0.2680 0.038 Uiso 1 1 calc R . . . .
C8B C 0.5808(6) 0.5328(4) 0.1875(5) 0.0266(15) Uani 1 1 d . . . . .
H8B H 0.6560 0.5144 0.2012 0.032 Uiso 1 1 calc R . . . .
C9B C 0.4999(6) 0.5056(3) 0.1271(4) 0.0214(13) Uani 1 1 d . . . . .
C10B C 0.5257(5) 0.4495(3) 0.0862(4) 0.0186(12) Uani 1 1 d . . . . .
C11B C 0.6466(5) 0.4224(3) 0.0960(4) 0.0170(12) Uani 1 1 d . . . . .
C12B C 0.7530(5) 0.4567(3) 0.0780(4) 0.0199(13) Uani 1 1 d . . . . .
C13B C 0.7473(6) 0.5115(3) 0.0351(5) 0.0251(14) Uani 1 1 d . . . . .
H13B H 0.6709 0.5278 0.0191 0.030 Uiso 1 1 calc R . . . .
C14B C 0.8494(6) 0.5424(4) 0.0154(5) 0.0324(17) Uani 1 1 d . . . . .
H14B H 0.8440 0.5794 -0.0144 0.039 Uiso 1 1 calc R . . . .
C15B C 0.9639(6) 0.5181(4) 0.0403(6) 0.039(2) Uani 1 1 d . . . . .
H15B H 1.0352 0.5391 0.0272 0.047 Uiso 1 1 calc R . . . .
C16B C 0.9720(6) 0.4653(4) 0.0826(6) 0.039(2) Uani 1 1 d . . . . .
H16B H 1.0488 0.4507 0.1009 0.046 Uiso 1 1 calc R . . . .
C17B C 0.8678(6) 0.4314(3) 0.1000(5) 0.0254(14) Uani 1 1 d . . . . .
C18B C 0.8746(6) 0.3741(3) 0.1369(5) 0.0293(16) Uani 1 1 d . . . . .
H18B H 0.9506 0.3590 0.1562 0.035 Uiso 1 1 calc R . . . .
C19B C 0.7741(5) 0.3397(3) 0.1455(4) 0.0227(14) Uani 1 1 d . . . . .
H19B H 0.7803 0.2999 0.1664 0.027 Uiso 1 1 calc R . . . .
C20B C 0.6614(5) 0.3644(3) 0.1228(4) 0.0187(12) Uani 1 1 d . . . . .
C21B C 0.5103(5) 0.2634(3) -0.0960(4) 0.0193(15) Uani 1 1 d . . . . .
C22B C 0.5575(6) 0.2907(3) -0.1673(4) 0.0238(14) Uani 1 1 d . . . . .
H22B H 0.6303 0.3129 -0.1624 0.029 Uiso 1 1 calc R . . . .
C23B C 0.4970(7) 0.2851(4) -0.2459(5) 0.0326(17) Uani 1 1 d . . . . .
H23B H 0.5279 0.3038 -0.2952 0.039 Uiso 1 1 calc R . . . .
C24B C 0.3910(6) 0.2521(5) -0.2528(4) 0.0329(15) Uani 1 1 d . . . . .
H24B H 0.3497 0.2484 -0.3066 0.040 Uiso 1 1 calc R . . . .
C25B C 0.3458(6) 0.2246(3) -0.1813(4) 0.0284(15) Uani 1 1 d . . . . .
H25B H 0.2730 0.2024 -0.1862 0.034 Uiso 1 1 calc R . . . .
C26B C 0.4065(6) 0.2291(3) -0.1012(4) 0.0217(13) Uani 1 1 d . . . . .
C27B C 0.3564(5) 0.1968(3) -0.0272(4) 0.0191(13) Uani 1 1 d D . . . .
H27B H 0.282(3) 0.177(3) -0.041(5) 0.023 Uiso 1 1 d DR . . . .
C28B C 0.4245(6) 0.1707(3) 0.0410(4) 0.0188(13) Uani 1 1 d D . . . .
H28B H 0.396(6) 0.1336(17) 0.061(4) 0.023 Uiso 1 1 d DR . . . .
C29B C 0.5584(5) 0.1712(3) 0.0471(4) 0.0178(12) Uani 1 1 d . . . . .
C30B C 0.6186(6) 0.1206(3) 0.0799(4) 0.0229(14) Uani 1 1 d . . . . .
H30B H 0.5735 0.0871 0.0983 0.027 Uiso 1 1 calc R . . . .
C31B C 0.7413(6) 0.1189(3) 0.0856(5) 0.0267(15) Uani 1 1 d . . . . .
H31B H 0.7803 0.0846 0.1092 0.032 Uiso 1 1 calc R . . . .
C32B C 0.8088(6) 0.1657(4) 0.0580(5) 0.0315(16) Uani 1 1 d . . . . .
H32B H 0.8942 0.1640 0.0627 0.038 Uiso 1 1 calc R . . . .
C33B C 0.7524(5) 0.2162(3) 0.0229(4) 0.0231(14) Uani 1 1 d . . . . .
H33B H 0.7983 0.2483 0.0009 0.028 Uiso 1 1 calc R . . . .
C34B C 0.6266(5) 0.2185(3) 0.0209(4) 0.0181(12) Uani 1 1 d . . . . .
O50 O -0.007(2) 0.4678(10) 0.5611(18) 0.039(5) Uani 0.1929(17) 1 d D U P A 2
C50 C -0.002(3) 0.5298(10) 0.577(3) 0.044(7) Uani 0.1929(17) 1 d D U P A 2
H50A H -0.0120 0.5502 0.5214 0.053 Uiso 0.1929(17) 1 calc R . P A 2
H50B H 0.0807 0.5386 0.5990 0.053 Uiso 0.1929(17) 1 calc R . P A 2
C51 C -0.087(4) 0.560(2) 0.638(2) 0.038(8) Uani 0.1929(17) 1 d D U P A 2
H51A H -0.0529 0.5981 0.6566 0.057 Uiso 0.1929(17) 1 calc GR . P A 2
H51B H -0.0986 0.5339 0.6873 0.057 Uiso 0.1929(17) 1 calc GR . P A 2
H51C H -0.1647 0.5666 0.6079 0.057 Uiso 0.1929(17) 1 calc GR . P A 2
C52 C 0.059(3) 0.4196(13) 0.528(3) 0.050(7) Uani 0.1929(17) 1 d D U P A 2
H52A H 0.1351 0.4169 0.5618 0.060 Uiso 0.1929(17) 1 calc R . P A 2
H52B H 0.0794 0.4303 0.4687 0.060 Uiso 0.1929(17) 1 calc R . P A 2
C53 C 0.004(4) 0.3578(15) 0.525(3) 0.050(9) Uani 0.1929(17) 1 d D U P A 2
H53A H 0.0224 0.3386 0.4706 0.076 Uiso 0.1929(17) 1 calc GR . P A 2
H53B H -0.0836 0.3608 0.5300 0.076 Uiso 0.1929(17) 1 calc GR . P A 2
H53C H 0.0374 0.3339 0.5726 0.076 Uiso 0.1929(17) 1 calc GR . P A 2
O51 O 0.7201(15) 0.4093(7) 0.5709(12) 0.054(4) Uani 0.386(3) 1 d D U P A 3
C54 C 0.6131(15) 0.4229(14) 0.6130(16) 0.069(6) Uani 0.386(3) 1 d D U P A 3
H54A H 0.6041 0.4668 0.6170 0.083 Uiso 0.386(3) 1 calc R . P A 3
H54B H 0.6177 0.4065 0.6719 0.083 Uiso 0.386(3) 1 calc R . P A 3
C55 C 0.505(2) 0.3969(11) 0.5656(16) 0.057(6) Uani 0.386(3) 1 d D U P A 3
H55A H 0.5103 0.4054 0.5043 0.085 Uiso 0.386(3) 1 calc GR . P A 3
H55B H 0.4314 0.4149 0.5871 0.085 Uiso 0.386(3) 1 calc GR . P A 3
H55C H 0.5027 0.3535 0.5745 0.085 Uiso 0.386(3) 1 calc GR . P A 3
C56 C 0.7596(14) 0.3502(7) 0.5864(13) 0.034(4) Uani 0.386(3) 1 d D U P A 3
H56A H 0.7043 0.3213 0.5578 0.041 Uiso 0.386(3) 1 calc R . P A 3
H56B H 0.7623 0.3417 0.6487 0.041 Uiso 0.386(3) 1 calc R . P A 3
C57 C 0.8840(14) 0.3453(10) 0.5508(14) 0.041(4) Uani 0.386(3) 1 d D U P A 3
H57A H 0.9270 0.3119 0.5785 0.061 Uiso 0.386(3) 1 calc GR . P A 3
H57B H 0.9283 0.3825 0.5618 0.061 Uiso 0.386(3) 1 calc GR . P A 3
H57C H 0.8774 0.3382 0.4889 0.061 Uiso 0.386(3) 1 calc GR . P A 3
Cl50 Cl 0.9893(3) 0.5509(2) 0.7878(3) 0.0363(13) Uani 0.421(5) 1 d D U P A 1
Cl51 Cl 1.0609(6) 0.6086(4) 0.6281(7) 0.109(4) Uani 0.421(5) 1 d D U P A 1
Cl52 Cl 0.8466(6) 0.5395(4) 0.6290(4) 0.073(2) Uani 0.421(5) 1 d D U P A 1
C58 C 0.9420(14) 0.5867(10) 0.6914(10) 0.060(5) Uani 0.421(5) 1 d D U P A 1
H58 H 0.8954 0.6232 0.7065 0.072 Uiso 0.421(5) 1 calc R . P A 1
Cl53 Cl 0.8790(3) 0.52871(17) 0.3509(3) 0.0995(12) Uani 1 1 d . U . . .
Cl54 Cl 0.7573(3) 0.41779(15) 0.3383(2) 0.0800(9) Uani 1 1 d . U . . .
Cl55 Cl 0.6513(3) 0.51589(17) 0.4286(2) 0.0778(8) Uani 1 1 d . U . . .
C59 C 0.7848(10) 0.4782(5) 0.4036(7) 0.056(2) Uani 1 1 d . U . . .
H59 H 0.8261 0.4644 0.4577 0.067 Uiso 1 1 calc R . . . .
Cl56 Cl 0.3951(12) 0.4059(6) 0.5424(7) 0.127(4) Uani 0.421(5) 1 d D U P A 1
Cl57 Cl 0.2168(11) 0.3360(5) 0.5785(7) 0.122(4) Uani 0.421(5) 1 d D U P A 1
Cl58 Cl 0.1424(10) 0.4539(4) 0.5251(6) 0.097(3) Uani 0.421(5) 1 d D U P A 1
C60 C 0.2466(17) 0.3969(9) 0.519(2) 0.113(7) Uani 0.421(5) 1 d D U P A 1
H60 H 0.2418 0.3830 0.4580 0.136 Uiso 0.421(5) 1 calc R . P A 1
Cl59 Cl 0.18617(16) 0.71920(10) 0.23665(13) 0.0388(4) Uani 1 1 d . U . . .
Cl60 Cl 0.0407(2) 0.61369(13) 0.20907(19) 0.0539(6) Uani 1 1 d . U . . .
Cl61 Cl -0.04036(18) 0.70702(13) 0.32133(14) 0.0483(5) Uani 1 1 d . U . . .
C61 C 0.0386(7) 0.6919(4) 0.2285(5) 0.0352(16) Uani 1 1 d . U . . .
H61 H -0.0038 0.7120 0.1789 0.042 Uiso 1 1 calc R . . . .

loop_
_atom_site_aniso_label
_atom_site_aniso_U_11
_atom_site_aniso_U_22
_atom_site_aniso_U_33
_atom_site_aniso_U_23
_atom_site_aniso_U_13
_atom_site_aniso_U_12
Ir1 0.01553(9) 0.02153(11) 0.01081(10) -0.00081(13) -0.00079(6) -0.00042(12)
Cl1 0.0208(8) 0.0291(9) 0.0243(9) -0.0018(7) -0.0001(7) -0.0046(6)
O1 0.037(3) 0.025(3) 0.036(3) -0.003(2) -0.004(3) -0.001(2)
C1 0.021(3) 0.022(4) 0.019(3) 0.000(3) -0.002(3) 0.001(3)
C2 0.020(3) 0.024(3) 0.018(3) -0.001(3) -0.001(2) 0.009(2)
C3 0.029(4) 0.019(4) 0.031(4) 0.003(3) 0.001(3) 0.002(3)
C4 0.027(3) 0.027(4) 0.026(3) -0.002(3) -0.008(2) -0.002(3)
C5 0.038(4) 0.042(5) 0.036(4) 0.001(3) -0.009(3) -0.008(3)
C6 0.057(5) 0.042(5) 0.033(4) 0.008(4) -0.010(4) -0.016(4)
C7 0.080(6) 0.045(6) 0.065(6) 0.018(5) -0.020(5) -0.007(5)
C8 0.057(5) 0.047(6) 0.069(6) 0.006(4) -0.013(4) 0.017(4)
C9 0.047(4) 0.034(4) 0.049(5) 0.000(4) -0.001(3) 0.011(3)
P1A 0.0223(7) 0.0171(7) 0.0128(7) -0.0014(6) 0.0001(6) 0.0007(6)
O1A 0.029(2) 0.019(2) 0.016(2) -0.0008(19) 0.0031(19) -0.0017(18)
O2A 0.024(2) 0.016(2) 0.012(2) -0.0011(17) -0.0043(16) 0.0012(17)
N1A 0.035(3) 0.024(3) 0.014(3) -0.002(2) 0.000(2) 0.003(2)
C1A 0.033(4) 0.020(3) 0.016(3) 0.007(3) -0.001(3) -0.003(3)
C2A 0.039(4) 0.022(4) 0.026(4) 0.005(3) -0.004(3) -0.003(3)
C3A 0.061(5) 0.026(4) 0.022(4) 0.000(3) -0.005(3) -0.013(3)
C4A 0.051(4) 0.017(4) 0.022(4) 0.002(3) 0.002(3) -0.002(3)
C5A 0.073(6) 0.019(4) 0.026(4) 0.001(3) 0.004(4) 0.000(4)
C6A 0.087(7) 0.018(4) 0.039(5) 0.001(3) 0.010(5) 0.017(4)
C7A 0.064(6) 0.032(5) 0.043(5) 0.001(4) 0.007(4) 0.019(4)
C8A 0.049(4) 0.020(4) 0.028(4) 0.005(3) 0.000(3) 0.006(3)
C9A 0.049(4) 0.017(3) 0.016(3) 0.002(3) 0.000(3) 0.001(3)
C10A 0.038(4) 0.015(3) 0.013(3) 0.001(2) -0.001(3) -0.002(3)
C11A 0.035(4) 0.019(3) 0.012(3) -0.002(2) -0.004(3) 0.001(3)
C12A 0.040(4) 0.024(4) 0.023(4) 0.001(3) -0.005(3) 0.005(3)
C13A 0.048(4) 0.033(4) 0.022(4) 0.004(3) -0.010(3) 0.005(3)
C14A 0.082(7) 0.036(5) 0.029(5) 0.021(4) -0.008(4) 0.009(4)
C15A 0.087(8) 0.051(6) 0.031(5) 0.004(4) -0.032(5) -0.001(5)
C16A 0.069(6) 0.035(5) 0.031(5) -0.004(4) -0.027(4) 0.010(4)
C17A 0.046(4) 0.032(4) 0.022(4) -0.006(3) -0.014(3) 0.005(3)
C18A 0.040(4) 0.031(4) 0.029(4) -0.001(3) -0.016(3) -0.005(3)
C19A 0.035(3) 0.022(4) 0.027(3) 0.000(3) -0.008(2) -0.001(3)
C20A 0.031(3) 0.021(3) 0.014(3) 0.002(3) -0.004(3) 0.004(3)
C21A 0.045(4) 0.022(5) 0.017(3) 0.002(3) 0.006(2) 0.003(3)
C22A 0.053(5) 0.044(5) 0.015(3) -0.004(3) 0.004(3) 0.014(3)
C23A 0.062(6) 0.052(6) 0.023(4) 0.004(4) 0.002(4) 0.025(4)
C24A 0.076(7) 0.050(6) 0.023(4) 0.015(4) 0.019(4) 0.013(5)
C25A 0.056(5) 0.039(5) 0.030(4) 0.000(4) 0.017(4) -0.004(4)
C26A 0.046(4) 0.031(4) 0.027(4) -0.004(3) 0.011(3) 0.005(3)
C27A 0.039(3) 0.043(5) 0.032(3) 0.001(5) 0.009(3) -0.001(5)
C28A 0.039(4) 0.044(5) 0.028(4) -0.002(4) 0.007(3) 0.011(3)
C29A 0.047(4) 0.032(4) 0.020(4) -0.003(3) 0.005(3) 0.007(3)
C30A 0.074(6) 0.031(5) 0.026(4) -0.002(3) 0.005(4) 0.023(4)
C31A 0.082(7) 0.028(5) 0.019(4) -0.001(3) 0.004(4) 0.009(4)
C32A 0.085(7) 0.023(4) 0.025(4) -0.001(3) 0.012(4) -0.013(4)
C33A 0.054(5) 0.030(4) 0.018(4) -0.006(3) 0.003(3) -0.006(3)
C34A 0.042(4) 0.018(3) 0.010(3) -0.003(3) 0.003(3) 0.007(3)
P1B 0.0176(7) 0.0172(8) 0.0112(7) 0.0009(6) -0.0011(6) 0.0038(6)
O1B 0.022(2) 0.019(2) 0.012(2) 0.0022(17) -0.0010(16) 0.0050(16)
O2B 0.019(2) 0.019(2) 0.013(2) 0.0002(17) -0.0037(16) -0.0002(16)
N1B 0.020(2) 0.020(3) 0.015(3) 0.001(2) 0.004(2) 0.0038(18)
C1B 0.019(3) 0.013(3) 0.018(3) 0.002(2) 0.001(2) 0.003(2)
C2B 0.016(3) 0.024(3) 0.023(3) 0.007(3) -0.002(2) -0.001(2)
C3B 0.019(3) 0.019(3) 0.033(4) 0.008(3) 0.002(3) 0.003(2)
C4B 0.021(3) 0.018(3) 0.024(3) 0.006(3) 0.008(3) 0.000(2)
C5B 0.025(3) 0.023(4) 0.037(4) 0.009(3) 0.009(3) 0.002(3)
C6B 0.039(4) 0.019(4) 0.042(5) -0.006(3) 0.014(3) -0.002(3)
C7B 0.038(4) 0.025(4) 0.032(4) -0.003(3) 0.002(3) -0.007(3)
C8B 0.025(3) 0.028(4) 0.026(4) -0.002(3) 0.000(3) 0.005(3)
C9B 0.023(3) 0.017(3) 0.024(3) 0.006(3) 0.001(3) 0.000(2)
C10B 0.017(3) 0.020(3) 0.018(3) 0.003(2) 0.000(2) 0.001(2)
C11B 0.016(3) 0.016(3) 0.018(3) 0.001(2) -0.003(2) 0.003(2)
C12B 0.016(3) 0.024(3) 0.019(3) 0.004(3) -0.001(2) 0.002(2)
C13B 0.017(3) 0.026(4) 0.032(4) 0.009(3) -0.005(3) 0.000(2)
C14B 0.021(3) 0.035(4) 0.041(4) 0.007(3) -0.001(3) -0.003(3)
C15B 0.021(3) 0.040(5) 0.057(6) 0.016(4) -0.002(3) -0.005(3)
C16B 0.014(3) 0.045(5) 0.056(5) 0.013(4) -0.007(3) 0.001(3)
C17B 0.017(3) 0.028(4) 0.031(4) 0.007(3) -0.004(3) 0.001(3)
C18B 0.020(3) 0.036(4) 0.032(4) 0.006(3) -0.005(3) 0.009(3)
C19B 0.022(3) 0.021(3) 0.024(3) 0.004(3) -0.007(3) 0.005(2)
C20B 0.018(3) 0.022(3) 0.016(3) 0.001(3) -0.003(2) -0.001(2)
C21B 0.024(3) 0.016(4) 0.017(3) -0.003(2) 0.000(2) 0.009(2)
C22B 0.035(4) 0.018(3) 0.018(3) 0.001(3) 0.008(3) 0.006(3)
C23B 0.051(5) 0.031(4) 0.016(3) 0.006(3) 0.011(3) 0.011(3)
C24B 0.042(3) 0.039(4) 0.018(3) -0.005(5) -0.005(2) 0.019(5)
C25B 0.028(3) 0.040(4) 0.017(3) -0.005(3) -0.005(3) 0.011(3)
C26B 0.023(3) 0.030(4) 0.012(3) -0.003(2) 0.004(2) 0.007(2)
C27B 0.019(3) 0.024(3) 0.014(3) -0.006(3) -0.001(2) -0.003(2)
C28B 0.021(3) 0.021(3) 0.014(3) -0.003(3) 0.001(2) -0.005(3)
C29B 0.017(3) 0.021(3) 0.016(3) -0.002(2) 0.001(2) 0.004(2)
C30B 0.038(4) 0.018(4) 0.012(3) -0.001(3) 0.002(3) 0.000(3)
C31B 0.032(4) 0.023(4) 0.025(4) -0.001(3) -0.004(3) 0.012(3)
C32B 0.025(3) 0.036(4) 0.034(4) -0.004(3) -0.004(3) 0.011(3)
C33B 0.020(3) 0.022(4) 0.027(4) -0.005(3) 0.002(3) 0.002(2)
C34B 0.019(3) 0.022(3) 0.013(3) 0.000(2) 0.000(2) 0.004(2)
O50 0.042(8) 0.041(6) 0.034(8) 0.003(5) 0.001(6) 0.003(5)
C50 0.046(9) 0.044(7) 0.043(9) 0.000(6) -0.001(6) 0.002(5)
C51 0.043(12) 0.044(12) 0.026(11) 0.005(9) -0.010(9) 0.012(10)
C52 0.049(9) 0.054(8) 0.047(10) 0.000(6) 0.003(6) 0.006(6)
C53 0.058(14) 0.052(9) 0.041(15) -0.003(8) -0.006(11) 0.015(8)
O51 0.059(6) 0.052(6) 0.051(7) 0.000(5) 0.000(5) 0.003(4)
C54 0.069(7) 0.072(8) 0.066(8) -0.001(6) 0.010(5) 0.008(5)
C55 0.060(8) 0.057(11) 0.053(11) 0.012(9) -0.001(7) 0.018(7)
C56 0.043(6) 0.033(6) 0.026(6) -0.002(5) -0.008(5) -0.012(4)
C57 0.051(7) 0.034(9) 0.036(9) 0.002(7) -0.009(6) -0.009(6)
Cl50 0.0158(18) 0.027(2) 0.066(3) -0.007(2) -0.0004(17) 0.0078(14)
Cl51 0.054(3) 0.086(5) 0.191(9) 0.093(6) 0.061(4) 0.041(3)
Cl52 0.054(4) 0.131(7) 0.033(3) 0.002(3) 0.007(3) 0.000(4)
C58 0.028(8) 0.071(12) 0.082(9) 0.029(7) 0.019(6) 0.015(7)
Cl53 0.086(2) 0.072(2) 0.142(4) 0.019(2) 0.030(2) -0.0041(17)
Cl54 0.118(3) 0.0606(18) 0.0610(18) -0.0140(14) -0.0092(17) -0.0055(16)
Cl55 0.0842(19) 0.079(2) 0.071(2) -0.0043(16) 0.0134(16) 0.0062(15)
C59 0.070(6) 0.047(5) 0.051(6) 0.006(4) 0.000(4) -0.007(4)
Cl56 0.164(8) 0.144(9) 0.072(6) -0.008(6) -0.007(6) 0.044(7)
Cl57 0.160(9) 0.109(7) 0.096(7) -0.001(5) 0.017(6) 0.058(6)
Cl58 0.152(8) 0.073(5) 0.067(5) 0.007(4) 0.006(5) 0.004(5)
C60 0.173(12) 0.097(12) 0.068(17) -0.020(10) -0.007(11) 0.030(9)
Cl59 0.0334(9) 0.0372(11) 0.0459(12) 0.0044(9) 0.0018(8) -0.0009(8)
Cl60 0.0564(15) 0.0413(14) 0.0643(17) -0.0038(12) 0.0068(12) -0.0105(11)
Cl61 0.0407(10) 0.0714(16) 0.0330(11) 0.0039(10) 0.0057(8) 0.0072(10)
C61 0.034(4) 0.046(4) 0.025(4) 0.003(3) -0.005(3) -0.001(3)

loop_
_atom_type_symbol
_atom_type_description
_atom_type_scat_dispersion_real
_atom_type_scat_dispersion_imag
_atom_type_scat_source
C C 0.0033 0.0016 'International Tables Vol C Tables 4.2.6.8 and 6.1.1.4'
H H 0.0000 0.0000 'International Tables Vol C Tables 4.2.6.8 and 6.1.1.4'
Cl Cl 0.1484 0.1585 'International Tables Vol C Tables 4.2.6.8 and 6.1.1.4'
Ir Ir -1.4442 7.9887 'International Tables Vol C Tables 4.2.6.8 and 6.1.1.4'
N N 0.0061 0.0033 'International Tables Vol C Tables 4.2.6.8 and 6.1.1.4'
O O 0.0106 0.0060 'International Tables Vol C Tables 4.2.6.8 and 6.1.1.4'
P P 0.1023 0.0942 'International Tables Vol C Tables 4.2.6.8 and 6.1.1.4'

loop_
_geom_angle_atom_site_label_1
_geom_angle_atom_site_label_2
_geom_angle_atom_site_label_3
_geom_angle
C1 Ir1 Cl1 88.6(2)
C1 Ir1 C2 38.2(2)
C1 Ir1 P1A 104.27(18)
C1 Ir1 P1B 93.33(19)
C1 Ir1 C27B 128.4(2)
C1 Ir1 C28B 165.2(2)
C2 Ir1 Cl1 87.43(18)
C2 Ir1 P1A 141.94(17)
C2 Ir1 P1B 92.27(18)
C2 Ir1 C27B 90.3(2)
C2 Ir1 C28B 127.1(2)
P1A Ir1 Cl1 85.08(6)
P1B Ir1 Cl1 176.40(6)
P1B Ir1 P1A 97.32(6)
P1B Ir1 C27B 88.20(16)
P1B Ir1 C28B 88.42(18)
C27B Ir1 Cl1 88.22(17)
C27B Ir1 P1A 126.64(17)
C27B Ir1 C28B 36.9(2)
C28B Ir1 Cl1 88.90(17)
C28B Ir1 P1A 90.00(17)
C3 O1 H1 109.5
Ir1 C1 H1A 116.4
Ir1 C1 H1B 116.4
H1A C1 H1B 113.3
C2 C1 Ir1 72.2(4)
C2 C1 H1A 116.4
C2 C1 H1B 116.4
Ir1 C2 H2 113.6
C1 C2 Ir1 69.6(4)
C1 C2 H2 113.6
C1 C2 C3 119.1(6)
C3 C2 Ir1 120.5(5)
C3 C2 H2 113.6
O1 C3 C2 116.1(6)
O1 C3 H3 108.7
O1 C3 C4 105.1(6)
C2 C3 H3 108.7
C4 C3 C2 109.4(6)
C4 C3 H3 108.7
C5 C4 C3 120.3(6)
C9 C4 C3 121.0(7)
C9 C4 C5 118.6(7)
C4 C5 H5 119.6
C6 C5 C4 120.8(8)
C6 C5 H5 119.6
C5 C6 H6 119.4
C5 C6 C7 121.2(9)
C7 C6 H6 119.4
C6 C7 H7 121.2
C8 C7 C6 117.6(10)
C8 C7 H7 121.2
C7 C8 H8 119.1
C9 C8 C7 121.8(9)
C9 C8 H8 119.1
C4 C9 H9 120.1
C8 C9 C4 119.8(8)
C8 C9 H9 120.1
O1A P1A Ir1 118.42(18)
O1A P1A O2A 101.2(2)
O1A P1A N1A 94.2(3)
O2A P1A Ir1 107.91(17)
O2A P1A N1A 111.0(3)
N1A P1A Ir1 121.9(2)
C1A O1A P1A 122.6(4)
C20A O2A P1A 121.8(4)
C21A N1A P1A 122.9(5)
C34A N1A P1A 123.0(4)
C34A N1A C21A 113.1(5)
C2A C1A O1A 115.8(6)
C10A C1A O1A 120.4(6)
C10A C1A C2A 123.7(7)
C1A C2A H2A 120.6
C3A C2A C1A 118.8(7)
C3A C2A H2A 120.6
C2A C3A H3A 119.1
C2A C3A C4A 121.8(7)
C4A C3A H3A 119.1
C3A C4A C9A 118.3(7)
C5A C4A C3A 121.7(7)
C5A C4A C9A 119.8(7)
C4A C5A H5A 119.3
C6A C5A C4A 121.5(8)
C6A C5A H5A 119.3
C5A C6A H6A 119.8
C5A C6A C7A 120.3(8)
C7A C6A H6A 119.8
C6A C7A H7A 120.2
C8A C7A C6A 119.6(8)
C8A C7A H7A 120.2
C7A C8A H8A 119.1
C7A C8A C9A 121.8(8)
C9A C8A H8A 119.1
C8A C9A C4A 116.9(7)
C8A C9A C10A 123.5(7)
C10A C9A C4A 119.5(7)
C1A C10A C9A 117.8(6)
C1A C10A C11A 120.6(6)
C9A C10A C11A 121.6(6)
C12A C11A C10A 122.1(6)
C20A C11A C10A 120.5(6)
C20A C11A C12A 117.4(6)
C13A C12A C11A 122.1(7)
C13A C12A C17A 118.9(7)
C17A C12A C11A 118.8(7)
C12A C13A H13A 120.0
C14A C13A C12A 120.0(8)
C14A C13A H13A 120.0
C13A C14A H14A 119.1
C13A C14A C15A 121.8(8)
C15A C14A H14A 119.1
C14A C15A H15A 120.5
C16A C15A C14A 118.9(8)
C16A C15A H15A 120.5
C15A C16A H16A 118.8
C15A C16A C17A 122.4(8)
C17A C16A H16A 118.8
C12A C17A C16A 118.0(7)
C18A C17A C12A 119.8(6)
C18A C17A C16A 122.2(7)
C17A C18A H18A 119.5
C19A C18A C17A 121.1(7)
C19A C18A H18A 119.5
C18A C19A H19A 121.0
C18A C19A C20A 118.0(7)
C20A C19A H19A 121.0
O2A C20A C19A 115.3(6)
C11A C20A O2A 120.7(6)
C11A C20A C19A 123.9(6)
C22A C21A N1A 121.1(6)
C22A C21A C26A 120.4(7)
C26A C21A N1A 118.4(6)
C21A C22A H22A 120.2
C23A C22A C21A 119.6(8)
C23A C22A H22A 120.2
C22A C23A H23A 119.5
C24A C23A C22A 121.1(8)
C24A C23A H23A 119.5
C23A C24A H24A 119.8
C23A C24A C25A 120.4(8)
C25A C24A H24A 119.8
C24A C25A H25A 119.8
C24A C25A C26A 120.3(8)
C26A C25A H25A 119.8
C21A C26A C27A 123.4(7)
C25A C26A C21A 118.1(7)
C25A C26A C27A 118.4(8)
C26A C27A H27A 117.7
C28A C27A C26A 124.5(8)
C28A C27A H27A 117.7
C27A C28A H28A 115.6
C27A C28A C29A 128.8(7)
C29A C28A H28A 115.6
C28A C29A C30A 119.8(8)
C34A C29A C28A 123.9(7)
C34A C29A C30A 116.3(8)
C29A C30A H30A 118.6
C31A C30A C29A 122.8(9)
C31A C30A H30A 118.6
C30A C31A H31A 120.2
C30A C31A C32A 119.6(8)
C32A C31A H31A 120.2
C31A C32A H32A 119.8
C31A C32A C33A 120.4(8)
C33A C32A H32A 119.8
C32A C33A H33A 120.7
C34A C33A C32A 118.6(8)
C34A C33A H33A 120.7
C29A C34A N1A 119.1(6)
C29A C34A C33A 122.2(7)
C33A C34A N1A 118.7(6)
O1B P1B Ir1 118.98(17)
O1B P1B N1B 97.0(2)
O2B P1B Ir1 115.49(17)
O2B P1B O1B 104.2(2)
O2B P1B N1B 105.8(2)
N1B P1B Ir1 113.1(2)
C1B O1B P1B 123.0(4)
C20B O2B P1B 120.5(4)
C21B N1B P1B 110.8(4)
C34B N1B P1B 114.1(4)
C34B N1B C21B 112.0(5)
O1B C1B C2B 116.6(5)
C10B C1B O1B 120.3(5)
C10B C1B C2B 123.0(6)
C1B C2B H2B 120.5
C3B C2B C1B 119.0(6)
C3B C2B H2B 120.5
C2B C3B H3B 119.2
C2B C3B C4B 121.7(6)
C4B C3B H3B 119.2
C5B C4B C3B 121.1(6)
C5B C4B C9B 120.4(6)
C9B C4B C3B 118.5(6)
C4B C5B H5B 120.0
C6B C5B C4B 120.1(6)
C6B C5B H5B 120.0
C5B C6B H6B 119.8
C7B C6B C5B 120.4(7)
C7B C6B H6B 119.8
C6B C7B H7B 119.5
C6B C7B C8B 121.0(7)
C8B C7B H7B 119.5
C7B C8B H8B 120.0
C7B C8B C9B 120.1(7)
C9B C8B H8B 120.0
C4B C9B C10B 119.5(6)
C8B C9B C4B 117.9(6)
C8B C9B C10B 122.5(6)
C1B C10B C9B 117.9(5)
C1B C10B C11B 121.8(6)
C9B C10B C11B 120.2(5)
C12B C11B C10B 120.6(5)
C20B C11B C10B 121.3(5)
C20B C11B C12B 118.0(5)
C13B C12B C11B 122.3(5)
C13B C12B C17B 119.3(6)
C17B C12B C11B 118.3(6)
C12B C13B H13B 119.2
C14B C13B C12B 121.6(6)
C14B C13B H13B 119.2
C13B C14B H14B 120.5
C13B C14B C15B 119.0(7)
C15B C14B H14B 120.5
C14B C15B H15B 119.7
C16B C15B C14B 120.7(7)
C16B C15B H15B 119.7
C15B C16B H16B 119.4
C15B C16B C17B 121.1(6)
C17B C16B H16B 119.4
C16B C17B C12B 118.2(6)
C18B C17B C12B 119.7(6)
C18B C17B C16B 122.1(6)
C17B C18B H18B 119.3
C19B C18B C17B 121.3(6)
C19B C18B H18B 119.3
C18B C19B H19B 120.7
C18B C19B C20B 118.6(6)
C20B C19B H19B 120.7
O2B C20B C19B 116.5(6)
C11B C20B O2B 120.1(5)
C11B C20B C19B 123.2(6)
C22B C21B N1B 118.4(5)
C26B C21B N1B 119.5(5)
C26B C21B C22B 122.0(6)
C21B C22B H22B 120.5
C21B C22B C23B 119.0(7)
C23B C22B H22B 120.5
C22B C23B H23B 119.9
C22B C23B C24B 120.2(6)
C24B C23B H23B 119.9
C23B C24B H24B 120.0
C25B C24B C23B 120.1(6)
C25B C24B H24B 120.0
C24B C25B H25B 119.7
C24B C25B C26B 120.7(7)
C26B C25B H25B 119.7
C21B C26B C25B 117.9(6)
C21B C26B C27B 123.6(5)
C25B C26B C27B 118.4(6)
Ir1 C27B H27B 105(4)
C26B C27B Ir1 116.7(4)
C26B C27B H27B 113(4)
C28B C27B Ir1 73.0(4)
C28B C27B C26B 125.6(5)
C28B C27B H27B 115(4)
Ir1 C28B H28B 114(4)
C27B C28B Ir1 70.1(4)
C27B C28B H28B 116(4)
C27B C28B C29B 123.9(6)
C29B C28B Ir1 119.0(4)
C29B C28B H28B 109(4)
C30B C29B C28B 118.9(6)
C34B C29B C28B 123.2(6)
C34B C29B C30B 118.0(6)
C29B C30B H30B 119.6
C31B C30B C29B 120.7(6)
C31B C30B H30B 119.6
C30B C31B H31B 119.5
C30B C31B C32B 121.0(6)
C32B C31B H31B 119.5
C31B C32B H32B 120.0
C31B C32B C33B 120.0(6)
C33B C32B H32B 120.0
C32B C33B H33B 120.8
C32B C33B C34B 118.4(6)
C34B C33B H33B 120.8
C29B C34B N1B 121.2(5)
C29B C34B C33B 121.8(6)
C33B C34B N1B 117.0(6)
C50 O50 C52 143(3)
O50 C50 H50A 106.9
O50 C50 H50B 106.9
O50 C50 C51 122(3)
H50A C50 H50B 106.7
C51 C50 H50A 106.9
C51 C50 H50B 106.9
C50 C51 H51A 109.5
C50 C51 H51B 109.5
C50 C51 H51C 109.5
H51A C51 H51B 109.5
H51A C51 H51C 109.5
H51B C51 H51C 109.5
O50 C52 H52A 107.4
O50 C52 H52B 107.4
O50 C52 C53 120(3)
H52A C52 H52B 106.9
C53 C52 H52A 107.4
C53 C52 H52B 107.4
C52 C53 H53A 109.5
C52 C53 H53B 109.5
C52 C53 H53C 109.5
H53A C53 H53B 109.5
H53A C53 H53C 109.5
H53B C53 H53C 109.5
C54 O51 C56 112.7(18)
O51 C54 H54A 109.4
O51 C54 H54B 109.4
O51 C54 C55 111.1(19)
H54A C54 H54B 108.0
C55 C54 H54A 109.4
C55 C54 H54B 109.4
C54 C55 H55A 109.5
C54 C55 H55B 109.5
C54 C55 H55C 109.5
H55A C55 H55B 109.5
H55A C55 H55C 109.5
H55B C55 H55C 109.5
O51 C56 H56A 110.4
O51 C56 H56B 110.4
O51 C56 C57 106.8(14)
H56A C56 H56B 108.6
C57 C56 H56A 110.4
C57 C56 H56B 110.4
C56 C57 H57A 109.5
C56 C57 H57B 109.5
C56 C57 H57C 109.5
H57A C57 H57B 109.5
H57A C57 H57C 109.5
H57B C57 H57C 109.5
Cl50 C58 H58 108.1
Cl51 C58 Cl50 113.5(9)
Cl51 C58 Cl52 107.9(11)
Cl51 C58 H58 108.1
Cl52 C58 Cl50 110.9(10)
Cl52 C58 H58 108.1
Cl53 C59 H59 109.2
Cl54 C59 Cl53 108.9(6)
Cl54 C59 Cl55 111.9(6)
Cl54 C59 H59 109.2
Cl55 C59 Cl53 108.3(6)
Cl55 C59 H59 109.2
Cl56 C60 Cl58 123.5(15)
Cl56 C60 H60 105.5
Cl57 C60 Cl56 100.5(13)
Cl57 C60 Cl58 114.9(14)
Cl57 C60 H60 105.5
Cl58 C60 H60 105.5
Cl59 C61 Cl60 109.8(4)
Cl59 C61 Cl61 111.4(4)
Cl59 C61 H61 108.6
Cl60 C61 H61 108.6
Cl61 C61 Cl60 109.9(5)
Cl61 C61 H61 108.6

loop_
_geom_bond_atom_site_label_1
_geom_bond_atom_site_label_2
_geom_bond_distance
Ir1 Cl1 2.4512(16)
Ir1 C1 2.151(7)
Ir1 C2 2.186(6)
Ir1 P1A 2.3197(16)
Ir1 P1B 2.1951(16)
Ir1 C27B 2.215(6)
Ir1 C28B 2.253(7)
O1 H1 0.8400
O1 C3 1.433(8)
C1 H1A 0.9900
C1 H1B 0.9900
C1 C2 1.419(9)
C2 H2 1.0000
C2 C3 1.563(10)
C3 H3 1.0000
C3 C4 1.526(10)
C4 C5 1.402(10)
C4 C9 1.389(9)
C5 H5 0.9500
C5 C6 1.359(10)
C6 H6 0.9500
C6 C7 1.399(12)
C7 H7 0.9500
C7 C8 1.386(13)
C8 H8 0.9500
C8 C9 1.380(11)
C9 H9 0.9500
P1A O1A 1.617(5)
P1A O2A 1.625(4)
P1A N1A 1.664(6)
O1A C1A 1.406(8)
O2A C20A 1.399(7)
N1A C21A 1.458(9)
N1A C34A 1.449(8)
C1A C2A 1.392(10)
C1A C10A 1.377(9)
C2A H2A 0.9500
C2A C3A 1.366(11)
C3A H3A 0.9500
C3A C4A 1.404(11)
C4A C5A 1.394(11)
C4A C9A 1.451(10)
C5A H5A 0.9500
C5A C6A 1.327(13)
C6A H6A 0.9500
C6A C7A 1.429(14)
C7A H7A 0.9500
C7A C8A 1.370(11)
C8A H8A 0.9500
C8A C9A 1.395(10)
C9A C10A 1.417(10)
C10A C11A 1.484(9)
C11A C12A 1.443(9)
C11A C20A 1.373(9)
C12A C13A 1.414(11)
C12A C17A 1.425(10)
C13A H13A 0.9500
C13A C14A 1.376(11)
C14A H14A 0.9500
C14A C15A 1.412(14)
C15A H15A 0.9500
C15A C16A 1.338(14)
C16A H16A 0.9500
C16A C17A 1.439(10)
C17A C18A 1.413(11)
C18A H18A 0.9500
C18A C19A 1.373(9)
C19A H19A 0.9500
C19A C20A 1.410(10)
C21A C22A 1.388(10)
C21A C26A 1.409(10)
C22A H22A 0.9500
C22A C23A 1.373(11)
C23A H23A 0.9500
C23A C24A 1.358(13)
C24A H24A 0.9500
C24A C25A 1.389(13)
C25A H25A 0.9500
C25A C26A 1.394(11)
C26A C27A 1.426(11)
C27A H27A 0.9500
C27A C28A 1.389(14)
C28A H28A 0.9500
C28A C29A 1.416(11)
C29A C30A 1.420(11)
C29A C34A 1.388(10)
C30A H30A 0.9500
C30A C31A 1.352(13)
C31A H31A 0.9500
C31A C32A 1.384(14)
C32A H32A 0.9500
C32A C33A 1.402(12)
C33A H33A 0.9500
C33A C34A 1.395(11)
P1B O1B 1.612(4)
P1B O2B 1.602(4)
P1B N1B 1.694(5)
O1B C1B 1.405(7)
O2B C20B 1.404(7)
N1B C21B 1.465(8)
N1B C34B 1.457(8)
C1B C2B 1.407(8)
C1B C10B 1.368(8)
C2B H2B 0.9500
C2B C3B 1.355(10)
C3B H3B 0.9500
C3B C4B 1.422(10)
C4B C5B 1.399(10)
C4B C9B 1.422(9)
C5B H5B 0.9500
C5B C6B 1.387(11)
C6B H6B 0.9500
C6B C7B 1.378(11)
C7B H7B 0.9500
C7B C8B 1.392(11)
C8B H8B 0.9500
C8B C9B 1.421(10)
C9B C10B 1.441(9)
C10B C11B 1.478(8)
C11B C12B 1.445(8)
C11B C20B 1.371(9)
C12B C13B 1.399(9)
C12B C17B 1.428(9)
C13B H13B 0.9500
C13B C14B 1.370(9)
C14B H14B 0.9500
C14B C15B 1.428(10)
C15B H15B 0.9500
C15B C16B 1.354(11)
C16B H16B 0.9500
C16B C17B 1.416(10)
C17B C18B 1.407(10)
C18B H18B 0.9500
C18B C19B 1.367(10)
C19B H19B 0.9500
C19B C20B 1.405(8)
C21B C22B 1.388(9)
C21B C26B 1.385(9)
C22B H22B 0.9500
C22B C23B 1.389(10)
C23B H23B 0.9500
C23B C24B 1.392(12)
C24B H24B 0.9500
C24B C25B 1.383(11)
C25B H25B 0.9500
C25B C26B 1.407(9)
C26B C27B 1.486(9)
C27B H27B 0.951(14)
C27B C28B 1.415(9)
C28B H28B 0.947(14)
C28B C29B 1.488(8)
C29B C30B 1.404(9)
C29B C34B 1.371(9)
C30B H30B 0.9500
C30B C31B 1.364(10)
C31B H31B 0.9500
C31B C32B 1.367(11)
C32B H32B 0.9500
C32B C33B 1.396(10)
C33B H33B 0.9500
C33B C34B 1.398(8)
O50 C50 1.410(3)
O50 C52 1.410(3)
C50 H50A 0.9900
C50 H50B 0.9900
C50 C51 1.510(3)
C51 H51A 0.9800
C51 H51B 0.9800
C51 H51C 0.9800
C52 H52A 0.9900
C52 H52B 0.9900
C52 C53 1.510(3)
C53 H53A 0.9800
C53 H53B 0.9800
C53 H53C 0.9800
O51 C54 1.410(3)
O51 C56 1.410(3)
C54 H54A 0.9900
C54 H54B 0.9900
C54 C55 1.510(3)
C55 H55A 0.9800
C55 H55B 0.9800
C55 H55C 0.9800
C56 H56A 0.9900
C56 H56B 0.9900
C56 C57 1.510(3)
C57 H57A 0.9800
C57 H57B 0.9800
C57 H57C 0.9800
Cl50 C58 1.771(15)
Cl51 C58 1.745(15)
Cl52 C58 1.768(17)
C58 H58 1.0000
Cl53 C59 1.761(10)
Cl54 C59 1.715(11)
Cl55 C59 1.760(11)
C59 H59 1.0000
Cl56 C60 1.693(19)
Cl57 C60 1.689(19)
Cl58 C60 1.727(18)
C60 H60 1.0000
Cl59 C61 1.751(8)
Cl60 C61 1.776(9)
Cl61 C61 1.751(8)
C61 H61 1.0000

loop_
_geom_torsion_atom_site_label_1
_geom_torsion_atom_site_label_2
_geom_torsion_atom_site_label_3
_geom_torsion_atom_site_label_4
_geom_torsion
Ir1 C1 C2 C3 114.3(6)
Ir1 C2 C3 O1 -44.9(7)
Ir1 C2 C3 C4 -163.6(4)
Ir1 P1A O1A C1A 78.5(5)
Ir1 P1A O2A C20A -173.8(4)
Ir1 P1A N1A C21A 143.2(5)
Ir1 P1A N1A C34A -23.9(6)
Ir1 P1B O1B C1B 92.1(4)
Ir1 P1B O2B C20B -179.7(4)
Ir1 P1B N1B C21B 65.4(4)
Ir1 P1B N1B C34B -62.1(4)
Ir1 C27B C28B C29B -112.2(6)
Ir1 C28B C29B C30B 133.0(5)
Ir1 C28B C29B C34B -48.1(8)
O1 C3 C4 C5 -58.0(8)
O1 C3 C4 C9 119.3(8)
C1 C2 C3 O1 -127.1(6)
C1 C2 C3 C4 114.2(7)
C2 C3 C4 C5 67.2(8)
C2 C3 C4 C9 -115.4(8)
C3 C4 C5 C6 175.7(7)
C3 C4 C9 C8 -178.7(8)
C4 C5 C6 C7 3.1(13)
C5 C4 C9 C8 -1.3(12)
C5 C6 C7 C8 -1.5(16)
C6 C7 C8 C9 -1.6(17)
C7 C8 C9 C4 3.0(16)
C9 C4 C5 C6 -1.7(12)
P1A O1A C1A C2A -111.6(6)
P1A O1A C1A C10A 71.4(7)
P1A O2A C20A C11A 68.2(7)
P1A O2A C20A C19A -113.1(6)
P1A N1A C21A C22A 81.2(8)
P1A N1A C21A C26A -94.3(8)
P1A N1A C34A C29A 102.3(7)
P1A N1A C34A C33A -78.0(7)
O1A P1A O2A C20A -48.7(5)
O1A P1A N1A C21A 15.7(6)
O1A P1A N1A C34A -151.3(5)
O1A C1A C2A C3A -176.8(6)
O1A C1A C10A C9A 179.7(6)
O1A C1A C10A C11A -2.3(10)
O2A P1A O1A C1A -39.1(5)
O2A P1A N1A C21A -88.0(6)
O2A P1A N1A C34A 105.0(5)
N1A P1A O1A C1A -151.6(5)
N1A P1A O2A C20A 50.3(5)
N1A C21A C22A C23A -171.1(7)
N1A C21A C26A C25A 171.5(7)
N1A C21A C26A C27A -11.7(12)
C1A C2A C3A C4A -1.9(11)
C1A C10A C11A C12A 128.2(7)
C1A C10A C11A C20A -51.4(10)
C2A C1A C10A C9A 2.9(10)
C2A C1A C10A C11A -179.1(7)
C2A C3A C4A C5A -175.8(7)
C2A C3A C4A C9A 0.7(11)
C3A C4A C5A C6A 175.1(8)
C3A C4A C9A C8A -173.8(7)
C3A C4A C9A C10A 2.4(10)
C4A C5A C6A C7A -1.9(13)
C4A C9A C10A C1A -4.1(10)
C4A C9A C10A C11A 178.0(6)
C5A C4A C9A C8A 2.7(10)
C5A C4A C9A C10A 178.9(7)
C5A C6A C7A C8A 3.8(13)
C6A C7A C8A C9A -2.3(12)
C7A C8A C9A C4A -0.8(11)
C7A C8A C9A C10A -176.9(7)
C8A C9A C10A C1A 171.9(7)
C8A C9A C10A C11A -6.1(11)
C9A C4A C5A C6A -1.3(12)
C9A C10A C11A C12A -53.9(10)
C9A C10A C11A C20A 126.5(7)
C10A C1A C2A C3A 0.1(11)
C10A C11A C12A C13A -12.1(11)
C10A C11A C12A C17A 173.1(7)
C10A C11A C20A O2A 8.4(10)
C10A C11A C20A C19A -170.2(7)
C11A C12A C13A C14A -176.3(8)
C11A C12A C17A C16A 176.5(7)
C11A C12A C17A C18A -0.8(11)
C12A C11A C20A O2A -171.2(6)
C12A C11A C20A C19A 10.2(10)
C12A C13A C14A C15A 1.3(15)
C12A C17A C18A C19A 6.8(12)
C13A C12A C17A C16A 1.6(12)
C13A C12A C17A C18A -175.8(8)
C13A C14A C15A C16A -1.1(17)
C14A C15A C16A C17A 1.1(17)
C15A C16A C17A C12A -1.4(14)
C15A C16A C17A C18A 175.9(10)
C16A C17A C18A C19A -170.4(8)
C17A C12A C13A C14A -1.6(12)
C17A C18A C19A C20A -4.4(11)
C18A C19A C20A O2A 176.9(6)
C18A C19A C20A C11A -4.5(11)
C20A C11A C12A C13A 167.5(7)
C20A C11A C12A C17A -7.3(10)
C21A N1A C34A C29A -65.9(8)
C21A N1A C34A C33A 113.8(7)
C21A C22A C23A C24A -1.0(13)
C21A C26A C27A C28A -31.9(13)
C22A C21A C26A C25A -4.0(12)
C22A C21A C26A C27A 172.8(8)
C22A C23A C24A C25A -2.6(14)
C23A C24A C25A C26A 2.9(14)
C24A C25A C26A C21A 0.4(12)
C24A C25A C26A C27A -176.6(9)
C25A C26A C27A C28A 144.8(8)
C26A C21A C22A C23A 4.3(12)
C26A C27A C28A C29A 5.5(13)
C27A C28A C29A C30A -148.6(8)
C27A C28A C29A C34A 30.9(13)
C28A C29A C30A C31A -179.8(8)
C28A C29A C34A N1A 1.6(10)
C28A C29A C34A C33A -178.2(7)
C29A C30A C31A C32A -2.0(12)
C30A C29A C34A N1A -179.0(6)
C30A C29A C34A C33A 1.3(10)
C30A C31A C32A C33A 1.5(12)
C31A C32A C33A C34A 0.4(11)
C32A C33A C34A N1A 178.4(6)
C32A C33A C34A C29A -1.8(11)
C34A N1A C21A C22A -110.7(8)
C34A N1A C21A C26A 73.9(8)
C34A C29A C30A C31A 0.7(11)
P1B O1B C1B C2B -117.9(5)
P1B O1B C1B C10B 64.9(7)
P1B O2B C20B C11B 68.8(7)
P1B O2B C20B C19B -116.4(5)
P1B N1B C21B C22B 119.1(5)
P1B N1B C21B C26B -59.0(6)
P1B N1B C34B C29B 57.9(7)
P1B N1B C34B C33B -123.6(5)
O1B P1B O2B C20B -47.3(5)
O1B P1B N1B C21B -60.3(4)
O1B P1B N1B C34B 172.2(4)
O1B C1B C2B C3B -178.8(6)
O1B C1B C10B C9B -176.7(5)
O1B C1B C10B C11B 3.5(9)
O2B P1B O1B C1B -38.2(5)
O2B P1B N1B C21B -167.2(4)
O2B P1B N1B C34B 65.2(4)
N1B P1B O1B C1B -146.5(4)
N1B P1B O2B C20B 54.4(5)
N1B C21B C22B C23B -176.0(6)
N1B C21B C26B C25B 175.2(5)
N1B C21B C26B C27B -5.0(9)
C1B C2B C3B C4B -2.9(10)
C1B C10B C11B C12B 127.9(7)
C1B C10B C11B C20B -52.6(9)
C2B C1B C10B C9B 6.3(9)
C2B C1B C10B C11B -173.5(6)
C2B C3B C4B C5B -175.5(6)
C2B C3B C4B C9B 2.5(10)
C3B C4B C5B C6B 175.9(7)
C3B C4B C9B C8B -175.2(6)
C3B C4B C9B C10B 2.2(9)
C4B C5B C6B C7B -0.5(11)
C4B C9B C10B C1B -6.5(9)
C4B C9B C10B C11B 173.3(6)
C5B C4B C9B C8B 2.8(9)
C5B C4B C9B C10B -179.8(6)
C5B C6B C7B C8B 2.3(12)
C6B C7B C8B C9B -1.5(11)
C7B C8B C9B C4B -1.1(10)
C7B C8B C9B C10B -178.4(7)
C8B C9B C10B C1B 170.8(6)
C8B C9B C10B C11B -9.4(10)
C9B C4B C5B C6B -2.1(10)
C9B C10B C11B C12B -51.9(9)
C9B C10B C11B C20B 127.6(7)
C10B C1B C2B C3B -1.7(10)
C10B C11B C12B C13B -13.1(10)
C10B C11B C12B C17B 171.2(6)
C10B C11B C20B O2B 4.5(9)
C10B C11B C20B C19B -169.9(6)
C11B C12B C13B C14B -177.3(7)
C11B C12B C17B C16B -179.8(7)
C11B C12B C17B C18B 1.0(10)
C12B C11B C20B O2B -176.0(5)
C12B C11B C20B C19B 9.6(10)
C12B C13B C14B C15B -0.7(12)
C12B C17B C18B C19B 5.7(11)
C13B C12B C17B C16B 4.5(11)
C13B C12B C17B C18B -174.8(7)
C13B C14B C15B C16B 0.1(13)
C14B C15B C16B C17B 2.8(14)
C15B C16B C17B C12B -5.1(13)
C15B C16B C17B C18B 174.2(8)
C16B C17B C18B C19B -173.5(7)
C17B C12B C13B C14B -1.7(11)
C17B C18B C19B C20B -4.9(11)
C18B C19B C20B O2B -177.7(6)
C18B C19B C20B C11B -3.0(10)
C20B C11B C12B C13B 167.3(6)
C20B C11B C12B C17B -8.3(9)
C21B N1B C34B C29B -69.0(7)
C21B N1B C34B C33B 109.5(6)
C21B C22B C23B C24B -0.6(10)
C21B C26B C27B Ir1 54.0(7)
C21B C26B C27B C28B -33.5(10)
C22B C21B C26B C25B -2.8(9)
C22B C21B C26B C27B 177.0(6)
C22B C23B C24B C25B -0.1(12)
C23B C24B C25B C26B -0.6(12)
C24B C25B C26B C21B 2.0(10)
C24B C25B C26B C27B -177.7(7)
C25B C26B C27B Ir1 -126.2(5)
C25B C26B C27B C28B 146.2(7)
C26B C21B C22B C23B 2.1(9)
C26B C27B C28B Ir1 111.1(6)
C26B C27B C28B C29B -1.1(10)
C27B C28B C29B C30B -142.5(7)
C27B C28B C29B C34B 36.3(10)
C28B C29B C30B C31B 179.2(6)
C28B C29B C34B N1B 2.2(9)
C28B C29B C34B C33B -176.2(6)
C29B C30B C31B C32B -1.4(11)
C30B C29B C34B N1B -178.9(5)
C30B C29B C34B C33B 2.7(9)
C30B C31B C32B C33B -0.3(11)
C31B C32B C33B C34B 3.1(11)
C32B C33B C34B N1B 177.2(6)
C32B C33B C34B C29B -4.3(10)
C34B N1B C21B C22B -112.3(6)
C34B N1B C21B C26B 69.6(7)
C34B C29B C30B C31B 0.2(10)
C50 O50 C52 C53 -179(5)
C52 O50 C50 C51 -163(5)
C54 O51 C56 C57 -170.5(17)
C56 O51 C54 C55 -78(3)
